data_7227935
loop_
_publ_author_name
'Tan, Xiao-Feng'
'Zhou, Jian'
'Zou, Hua-Hong'
'Fu, Lianshe'
'Tang, Qiuling'
'Wang, Peng'

_publ_section_title
;
 A series of lanthanide glutarates: lanthanide contraction effect on
 crystal frameworks of lanthanide glutarates
;
_journal_issue 29
_journal_name_full 'RSC Adv.'
_journal_page_first 17934
_journal_paper_doi 10.1039/C7RA01552F
_journal_volume 7
_journal_year 2017
_chemical_formula_moiety 'C39 H34 Ho2 N4 O12'
_chemical_formula_sum 'C39 H34 Ho2 N4 O12'
_chemical_formula_weight 1080.56
_chemical_name_systematic
; 
 ? 
;
_space_group_IT_number 2
_symmetry_cell_setting triclinic
_symmetry_space_group_name_Hall '-P 1'
_symmetry_space_group_name_H-M 'P -1'
_atom_sites_solution_hydrogens geom
_atom_sites_solution_primary direct
_atom_sites_solution_secondary difmap
_audit_creation_method SHELXL-97
_audit_update_record
;
2017-01-21 deposited with the CCDC.
2017-03-15 downloaded from the CCDC.
;
_cell_angle_alpha 83.911(2)
_cell_angle_beta 84.424(2)
_cell_angle_gamma 75.048(2)
_cell_formula_units_Z 2
_cell_length_a 8.7671(5)
_cell_length_b 13.4002(7)
_cell_length_c 16.4124(11)
_cell_measurement_reflns_used 6519
_cell_measurement_temperature 297(2)
_cell_measurement_theta_max 25.10
_cell_measurement_theta_min 3.07
_cell_volume 1847.46(19)
_computing_structure_refinement 'SHELXL-97 (Sheldrick, 1997)'
_computing_structure_solution 'SHELXS-97 (Sheldrick, 1990)'
_diffrn_ambient_temperature 297(2)
_diffrn_detector_area_resol_mean 7.31
_diffrn_measured_fraction_theta_full 0.990
_diffrn_measured_fraction_theta_max 0.990
_diffrn_measurement_device_type 'Rigaku Mercury'
_diffrn_measurement_method \w
_diffrn_radiation_monochromator graphite
_diffrn_radiation_source 'fine-focus sealed tube'
_diffrn_radiation_type MoK\a
_diffrn_radiation_wavelength 0.71073
_diffrn_reflns_av_R_equivalents 0.0720
_diffrn_reflns_av_sigmaI/netI 0.0857
_diffrn_reflns_limit_h_max 10
_diffrn_reflns_limit_h_min -10
_diffrn_reflns_limit_k_max 15
_diffrn_reflns_limit_k_min -15
_diffrn_reflns_limit_l_max 19
_diffrn_reflns_limit_l_min -19
_diffrn_reflns_number 17479
_diffrn_reflns_theta_full 25.10
_diffrn_reflns_theta_max 25.10
_diffrn_reflns_theta_min 3.07
_exptl_absorpt_coefficient_mu 4.324
_exptl_absorpt_correction_T_max 0.2892
_exptl_absorpt_correction_T_min 0.1518
_exptl_absorpt_correction_type multi-scan
_exptl_absorpt_process_details 'Jacobson, R. (1998) Private communication'
_exptl_crystal_colour red
_exptl_crystal_density_diffrn 1.942
_exptl_crystal_density_method 'not measured'
_exptl_crystal_description block
_exptl_crystal_F_000 1052
_exptl_crystal_size_max 0.11
_exptl_crystal_size_mid 0.08
_exptl_crystal_size_min 0.06
_refine_diff_density_max 1.498
_refine_diff_density_min -0.882
_refine_diff_density_rms 0.159
_refine_ls_extinction_method none
_refine_ls_goodness_of_fit_ref 0.959
_refine_ls_hydrogen_treatment constr
_refine_ls_matrix_type full
_refine_ls_number_parameters 514
_refine_ls_number_reflns 6519
_refine_ls_number_restraints 0
_refine_ls_restrained_S_all 0.959
_refine_ls_R_factor_all 0.0768
_refine_ls_R_factor_gt 0.0342
_refine_ls_shift/su_max 0.001
_refine_ls_shift/su_mean 0.000
_refine_ls_structure_factor_coef Fsqd
_refine_ls_weighting_details 'calc w=1/[\s^2^(Fo^2^)+(0.0114P)^2^+0.0000P] where P=(Fo^2^+2Fc^2^)/3'
_refine_ls_weighting_scheme calc
_refine_ls_wR_factor_gt 0.0450
_refine_ls_wR_factor_ref 0.0532
_reflns_number_gt 4419
_reflns_number_total 6519
_reflns_threshold_expression >2sigma(I)
_cod_data_source_file c7ra01552f2.cif
_cod_data_source_block 1
_cod_original_sg_symbol_H-M P-1
_cod_database_code 7227935

loop_
_symmetry_equiv_pos_as_xyz
'x, y, z'
'-x, -y, -z'

loop_
_atom_site_label
_atom_site_type_symbol
_atom_site_fract_x
_atom_site_fract_y
_atom_site_fract_z
_atom_site_U_iso_or_equiv
_atom_site_adp_type
_atom_site_occupancy
_atom_site_symmetry_multiplicity
_atom_site_calc_flag
_atom_site_refinement_flags
Ho1 Ho 0.08382(3) 0.36283(2) 0.453279(19) 0.02172(9) Uani 1 1 d .
Ho2 Ho -0.13526(3) 0.139375(19) -0.024297(19) 0.01976(9) Uani 1 1 d .
C1 C -0.3558(7) 0.1765(4) -0.1417(4) 0.0223(15) Uani 1 1 d .
C2 C -0.7755(7) 0.0407(4) -0.1119(4) 0.0208(14) Uani 1 1 d .
C3 C -0.4009(8) 0.2732(5) 0.1242(5) 0.040(2) Uani 1 1 d .
H3A H -0.4110 0.2061 0.1391 0.048 Uiso 1 1 calc R
C4 C -0.1826(7) 0.5234(5) 0.3817(4) 0.0256(15) Uani 1 1 d .
C5 C -0.7668(7) 0.5729(4) 0.4129(4) 0.0234(15) Uani 1 1 d .
C6 C 0.1170(7) 0.1115(4) 0.0806(4) 0.0221(14) Uani 1 1 d .
C7 C -0.4783(7) 0.2014(4) -0.2048(4) 0.0299(16) Uani 1 1 d .
H7A H -0.4368 0.1600 -0.2508 0.036 Uiso 1 1 calc R
H7B H -0.4941 0.2737 -0.2252 0.036 Uiso 1 1 calc R
C8 C 0.4219(7) 0.1812(4) 0.5175(4) 0.0281(16) Uani 1 1 d .
C9 C -0.6259(7) 0.0696(4) -0.1432(4) 0.0277(16) Uani 1 1 d .
H9A H -0.5779 0.0276 -0.1880 0.033 Uiso 1 1 calc R
H9B H -0.5538 0.0512 -0.0996 0.033 Uiso 1 1 calc R
C10 C -0.6339(6) 0.6124(4) 0.3635(4) 0.0259(15) Uani 1 1 d .
H10A H -0.6334 0.6004 0.3062 0.031 Uiso 1 1 calc R
H10B H -0.6538 0.6865 0.3670 0.031 Uiso 1 1 calc R
C11 C -0.6395(7) 0.1819(4) -0.1730(4) 0.0283(16) Uani 1 1 d .
H11A H -0.6840 0.2250 -0.1283 0.034 Uiso 1 1 calc R
H11B H -0.7111 0.2017 -0.2168 0.034 Uiso 1 1 calc R
C12 C 0.6470(8) 0.2440(5) 0.4120(5) 0.0428(19) Uani 1 1 d .
H12A H 0.7206 0.2683 0.3760 0.051 Uiso 1 1 calc R
C13 C 0.2415(7) 0.1767(4) 0.1917(4) 0.0280(16) Uani 1 1 d .
H13A H 0.3424 0.1670 0.2149 0.034 Uiso 1 1 calc R
H13B H 0.2140 0.2462 0.1646 0.034 Uiso 1 1 calc R
C14 C 0.3031(8) 0.1482(4) 0.5719(4) 0.0271(16) Uani 1 1 d .
C15 C 0.3457(8) 0.0601(5) 0.6272(4) 0.0331(18) Uani 1 1 d .
C16 C -0.3324(7) 0.5872(4) 0.3464(4) 0.0281(16) Uani 1 1 d .
H16A H -0.3317 0.5744 0.2893 0.034 Uiso 1 1 calc R
H16B H -0.3395 0.6603 0.3489 0.034 Uiso 1 1 calc R
C17 C 0.5827(8) 0.1266(5) 0.5215(4) 0.0343(18) Uani 1 1 d .
C18 C 0.1169(7) 0.1674(4) 0.2609(4) 0.0331(17) Uani 1 1 d .
H18A H 0.0134 0.1882 0.2390 0.040 Uiso 1 1 calc R
H18B H 0.1344 0.0953 0.2822 0.040 Uiso 1 1 calc R
C19 C 0.2596(7) 0.0991(4) 0.1282(4) 0.0300(17) Uani 1 1 d .
H19A H 0.3487 0.1049 0.0897 0.036 Uiso 1 1 calc R
H19B H 0.2847 0.0298 0.1559 0.036 Uiso 1 1 calc R
C20 C 0.4854(8) 0.2903(5) 0.4104(4) 0.0366(18) Uani 1 1 d .
H20A H 0.4534 0.3443 0.3703 0.044 Uiso 1 1 calc R
C21 C 0.1175(8) 0.2323(4) 0.3304(4) 0.0287(16) Uani 1 1 d .
C22 C 0.0422(8) 0.1746(5) 0.6186(5) 0.0407(19) Uani 1 1 d .
H22A H -0.0621 0.2132 0.6161 0.049 Uiso 1 1 calc R
C23 C 0.6207(9) 0.0369(5) 0.5790(5) 0.049(2) Uani 1 1 d .
H23A H 0.7258 0.0002 0.5823 0.059 Uiso 1 1 calc R
C24 C -0.1945(8) 0.4030(5) -0.0339(4) 0.0319(17) Uani 1 1 d .
C25 C -0.4735(7) 0.5591(5) 0.3946(4) 0.0375(18) Uani 1 1 d .
H25A H -0.4740 0.5750 0.4510 0.045 Uiso 1 1 calc R
H25B H -0.4593 0.4848 0.3953 0.045 Uiso 1 1 calc R
C26 C -0.2890(7) 0.3862(4) 0.0396(4) 0.0288(17) Uani 1 1 d .
C27 C 0.6934(8) 0.1614(5) 0.4687(5) 0.047(2) Uani 1 1 d .
H27A H 0.8003 0.1287 0.4715 0.056 Uiso 1 1 calc R
C28 C 0.5095(9) 0.0050(5) 0.6274(5) 0.045(2) Uani 1 1 d .
H28A H 0.5385 -0.0549 0.6625 0.054 Uiso 1 1 calc R
C29 C 0.0718(9) 0.0897(5) 0.6757(4) 0.048(2) Uani 1 1 d .
H29A H -0.0091 0.0731 0.7112 0.058 Uiso 1 1 calc R
C30 C -0.0531(8) 0.3407(5) -0.1525(4) 0.0413(19) Uani 1 1 d .
H30A H -0.0126 0.2861 -0.1853 0.050 Uiso 1 1 calc R
C31 C -0.4885(8) 0.3516(5) 0.1725(4) 0.049(2) Uani 1 1 d .
H31A H -0.5588 0.3383 0.2160 0.059 Uiso 1 1 calc R
C32 C -0.0288(9) 0.4375(5) -0.1807(5) 0.065(3) Uani 1 1 d .
H32A H 0.0257 0.4472 -0.2312 0.078 Uiso 1 1 calc R
C33 C 0.2247(9) 0.0307(5) 0.6782(5) 0.044(2) Uani 1 1 d .
H33A H 0.2479 -0.0290 0.7139 0.053 Uiso 1 1 calc R
C34 C -0.3698(9) 0.4696(5) 0.0845(5) 0.0421(19) Uani 1 1 d .
C35 C -0.2470(10) 0.5855(5) -0.0076(6) 0.061(3) Uani 1 1 d .
H35A H -0.2294 0.6510 -0.0212 0.073 Uiso 1 1 calc R
C36 C -0.4653(9) 0.4484(5) 0.1524(5) 0.054(2) Uani 1 1 d .
H36A H -0.5154 0.5015 0.1853 0.064 Uiso 1 1 calc R
C37 C -0.3417(10) 0.5697(5) 0.0588(6) 0.060(3) Uani 1 1 d .
H37A H -0.3910 0.6253 0.0894 0.072 Uiso 1 1 calc R
C38 C -0.0863(9) 0.5169(5) -0.1329(6) 0.062(3) Uani 1 1 d .
H38A H -0.0684 0.5816 -0.1502 0.074 Uiso 1 1 calc R
C39 C -0.1728(9) 0.5036(5) -0.0576(5) 0.048(2) Uani 1 1 d .
N1 N 0.1496(6) 0.2055(3) 0.5672(3) 0.0309(13) Uani 1 1 d .
N2 N 0.3742(6) 0.2632(4) 0.4614(3) 0.0287(13) Uani 1 1 d .
N3 N -0.1306(6) 0.3222(4) -0.0815(3) 0.0306(13) Uani 1 1 d .
N4 N -0.3053(6) 0.2872(3) 0.0592(3) 0.0274(13) Uani 1 1 d .
O1 O -0.1233(5) 0.5597(3) 0.4368(3) 0.0351(11) Uani 1 1 d .
O2 O -0.1205(5) 0.4348(3) 0.3606(3) 0.0346(12) Uani 1 1 d .
O3 O -0.7806(5) 0.4854(3) 0.3973(3) 0.0289(11) Uani 1 1 d .
O4 O -0.8521(5) 0.6289(3) 0.4648(3) 0.0270(11) Uani 1 1 d .
O5 O 0.0465(5) 0.2132(3) 0.3990(3) 0.0344(11) Uani 1 1 d .
O6 O 0.1854(5) 0.3046(3) 0.3192(3) 0.0325(11) Uani 1 1 d .
O7 O 0.0266(5) 0.1986(3) 0.0636(3) 0.0319(11) Uani 1 1 d .
O8 O -0.7640(5) -0.0546(3) -0.0900(2) 0.0279(10) Uani 1 1 d .
O9 O 0.0952(5) 0.0308(3) 0.0544(3) 0.0267(11) Uani 1 1 d .
O10 O -0.9008(4) 0.1121(3) -0.1066(3) 0.0266(11) Uani 1 1 d .
O11 O -0.2134(5) 0.1619(3) -0.1664(3) 0.0340(11) Uani 1 1 d .
O12 O -0.3996(5) 0.1761(3) -0.0660(3) 0.0321(11) Uani 1 1 d .

loop_
_atom_site_aniso_label
_atom_site_aniso_U_11
_atom_site_aniso_U_22
_atom_site_aniso_U_33
_atom_site_aniso_U_23
_atom_site_aniso_U_13
_atom_site_aniso_U_12
Ho1 0.01668(19) 0.02638(18) 0.0227(2) -0.00336(15) 0.00120(15) -0.00693(14)
Ho2 0.01609(18) 0.01859(16) 0.0238(2) -0.00073(14) -0.00074(15) -0.00349(13)
C1 0.017(4) 0.017(3) 0.033(5) 0.005(3) -0.001(3) -0.008(3)
C2 0.022(4) 0.025(3) 0.016(4) -0.002(3) 0.004(3) -0.009(3)
C3 0.046(5) 0.035(4) 0.039(5) -0.011(4) 0.000(4) -0.008(4)
C4 0.018(4) 0.038(4) 0.020(4) 0.009(3) 0.002(3) -0.011(3)
C5 0.019(4) 0.029(4) 0.022(4) 0.005(3) -0.002(3) -0.007(3)
C6 0.016(3) 0.031(4) 0.021(4) -0.011(3) 0.006(3) -0.008(3)
C7 0.024(4) 0.031(3) 0.035(4) 0.008(3) -0.005(3) -0.010(3)
C8 0.024(4) 0.027(4) 0.033(4) -0.013(3) -0.002(3) -0.001(3)
C9 0.021(4) 0.029(3) 0.030(4) -0.004(3) -0.004(3) 0.000(3)
C10 0.020(4) 0.033(3) 0.023(4) 0.002(3) 0.008(3) -0.009(3)
C11 0.020(4) 0.028(3) 0.037(4) 0.007(3) -0.008(3) -0.009(3)
C12 0.028(4) 0.050(5) 0.051(6) -0.013(4) 0.016(4) -0.014(4)
C13 0.025(4) 0.028(3) 0.031(4) -0.006(3) -0.004(3) -0.003(3)
C14 0.030(4) 0.029(4) 0.023(4) -0.006(3) -0.007(3) -0.005(3)
C15 0.036(5) 0.032(4) 0.027(5) -0.007(3) -0.004(4) 0.000(3)
C16 0.019(4) 0.036(4) 0.029(4) 0.005(3) 0.001(3) -0.012(3)
C17 0.026(4) 0.037(4) 0.039(5) -0.010(3) -0.016(4) 0.002(3)
C18 0.030(4) 0.041(4) 0.032(5) -0.012(3) 0.003(3) -0.014(3)
C19 0.025(4) 0.022(3) 0.043(5) -0.013(3) -0.009(3) 0.001(3)
C20 0.033(4) 0.028(4) 0.049(5) -0.014(3) 0.001(4) -0.005(3)
C21 0.027(4) 0.030(4) 0.028(5) -0.006(3) -0.002(3) -0.005(3)
C22 0.027(4) 0.040(4) 0.051(6) 0.002(4) 0.002(4) -0.005(3)
C23 0.031(5) 0.056(5) 0.052(6) -0.014(4) -0.010(4) 0.009(4)
C24 0.024(4) 0.030(4) 0.039(5) -0.001(3) -0.002(4) -0.004(3)
C25 0.026(4) 0.044(4) 0.045(5) 0.010(3) -0.011(4) -0.015(3)
C26 0.015(4) 0.021(3) 0.048(5) 0.011(3) -0.010(4) -0.004(3)
C27 0.023(4) 0.052(5) 0.065(6) -0.024(4) -0.001(4) -0.002(4)
C28 0.053(6) 0.041(4) 0.033(5) -0.004(4) -0.018(4) 0.010(4)
C29 0.055(6) 0.041(4) 0.043(5) 0.016(4) 0.003(4) -0.013(4)
C30 0.044(5) 0.035(4) 0.036(5) 0.006(3) 0.016(4) -0.003(3)
C31 0.056(5) 0.040(4) 0.046(5) -0.012(4) 0.017(4) -0.007(4)
C32 0.052(5) 0.038(5) 0.081(7) 0.024(4) 0.037(5) 0.007(4)
C33 0.061(6) 0.026(4) 0.044(5) 0.006(3) -0.014(5) -0.008(4)
C34 0.046(5) 0.035(4) 0.048(6) -0.012(4) 0.000(4) -0.013(4)
C35 0.065(6) 0.020(4) 0.098(8) -0.002(4) -0.002(6) -0.011(4)
C36 0.064(6) 0.041(5) 0.054(6) -0.028(4) 0.000(5) -0.001(4)
C37 0.055(6) 0.026(4) 0.099(8) -0.021(4) 0.001(6) -0.006(4)
C38 0.045(5) 0.028(4) 0.097(8) 0.021(4) 0.021(5) -0.002(4)
C39 0.044(5) 0.021(4) 0.075(7) 0.010(4) -0.006(5) -0.005(3)
N1 0.023(3) 0.030(3) 0.038(4) 0.002(3) 0.002(3) -0.007(3)
N2 0.022(3) 0.033(3) 0.034(4) -0.005(3) 0.004(3) -0.013(3)
N3 0.019(3) 0.033(3) 0.034(4) 0.004(3) 0.001(3) -0.001(2)
N4 0.028(3) 0.027(3) 0.028(4) -0.005(3) 0.000(3) -0.007(2)
O1 0.034(3) 0.049(3) 0.028(3) -0.001(2) -0.011(2) -0.019(2)
O2 0.027(3) 0.036(3) 0.037(3) -0.004(2) -0.004(2) 0.002(2)
O3 0.026(3) 0.030(2) 0.032(3) -0.003(2) 0.006(2) -0.012(2)
O4 0.019(3) 0.031(2) 0.032(3) -0.009(2) 0.004(2) -0.0069(19)
O5 0.039(3) 0.036(3) 0.033(3) -0.007(2) 0.006(2) -0.019(2)
O6 0.035(3) 0.037(3) 0.030(3) -0.012(2) 0.009(2) -0.019(2)
O7 0.030(3) 0.024(2) 0.040(3) -0.008(2) -0.012(2) 0.002(2)
O8 0.031(3) 0.020(2) 0.030(3) 0.0014(19) 0.009(2) -0.0055(19)
O9 0.028(3) 0.025(2) 0.029(3) -0.004(2) -0.006(2) -0.009(2)
O10 0.014(2) 0.025(2) 0.037(3) 0.004(2) 0.008(2) -0.0044(19)
O11 0.017(3) 0.055(3) 0.030(3) 0.000(2) 0.004(2) -0.011(2)
O12 0.021(3) 0.045(3) 0.030(3) -0.006(2) 0.000(2) -0.008(2)

loop_
_atom_type_symbol
_atom_type_description
_atom_type_scat_dispersion_real
_atom_type_scat_dispersion_imag
_atom_type_scat_source
C C 0.0033 0.0016 'International Tables Vol C Tables 4.2.6.8 and 6.1.1.4'
H H 0.0000 0.0000 'International Tables Vol C Tables 4.2.6.8 and 6.1.1.4'
O O 0.0106 0.0060 'International Tables Vol C Tables 4.2.6.8 and 6.1.1.4'
Ho Ho -0.2175 4.6783 'International Tables Vol C Tables 4.2.6.8 and 6.1.1.4'
N N 0.0061 0.0033 'International Tables Vol C Tables 4.2.6.8 and 6.1.1.4'

loop_
_geom_angle_atom_site_label_1
_geom_angle_atom_site_label_2
_geom_angle_atom_site_label_3
_geom_angle
_geom_angle_site_symmetry_1
_geom_angle_site_symmetry_3
O1 Ho1 O4 77.21(14) 2_566 2_466
O1 Ho1 O3 75.61(15) 2_566 1_655
O4 Ho1 O3 133.97(13) 2_466 1_655
O1 Ho1 O5 148.86(15) 2_566 .
O4 Ho1 O5 88.70(14) 2_466 .
O3 Ho1 O5 131.04(15) 1_655 .
O1 Ho1 O2 124.65(14) 2_566 .
O4 Ho1 O2 76.14(15) 2_466 .
O3 Ho1 O2 89.86(14) 1_655 .
O5 Ho1 O2 77.02(14) . .
O1 Ho1 O6 146.96(15) 2_566 .
O4 Ho1 O6 135.74(13) 2_466 .
O3 Ho1 O6 76.72(14) 1_655 .
O5 Ho1 O6 54.32(14) . .
O2 Ho1 O6 72.69(14) . .
O1 Ho1 N2 84.98(15) 2_566 .
O4 Ho1 N2 135.95(16) 2_466 .
O3 Ho1 N2 77.21(15) 1_655 .
O5 Ho1 N2 86.32(14) . .
O2 Ho1 N2 143.88(17) . .
O6 Ho1 N2 71.55(15) . .
O1 Ho1 N1 77.35(14) 2_566 .
O4 Ho1 N1 74.26(15) 2_466 .
O3 Ho1 N1 132.88(15) 1_655 .
O5 Ho1 N1 72.10(15) . .
O2 Ho1 N1 137.18(15) . .
O6 Ho1 N1 109.87(14) . .
N2 Ho1 N1 62.57(17) . .
O1 Ho1 C21 163.76(16) 2_566 .
O4 Ho1 C21 112.33(17) 2_466 .
O3 Ho1 C21 103.71(18) 1_655 .
O5 Ho1 C21 27.38(16) . .
O2 Ho1 C21 71.34(16) . .
O6 Ho1 C21 27.03(16) . .
N2 Ho1 C21 79.12(17) . .
N1 Ho1 C21 92.29(17) . .
O1 Ho1 O1 76.12(14) 2_566 .
O4 Ho1 O1 68.43(13) 2_466 .
O3 Ho1 O1 69.41(13) 1_655 .
O5 Ho1 O1 124.38(13) . .
O2 Ho1 O1 49.08(12) . .
O6 Ho1 O1 110.22(13) . .
N2 Ho1 O1 144.70(13) . .
N1 Ho1 O1 137.94(15) . .
C21 Ho1 O1 119.20(15) . .
O1 Ho1 C4 101.03(16) 2_566 .
O4 Ho1 C4 69.33(15) 2_466 .
O3 Ho1 C4 80.33(15) 1_655 .
O5 Ho1 C4 99.63(16) . .
O2 Ho1 C4 23.75(13) . .
O6 Ho1 C4 91.71(16) . .
N2 Ho1 C4 154.50(17) . .
N1 Ho1 C4 142.87(16) . .
C21 Ho1 C4 94.77(17) . .
O1 Ho1 C4 25.40(13) . .
O8 Ho2 O9 73.89(14) 2_455 2
O8 Ho2 O10 136.40(13) 2_455 1_655
O9 Ho2 O10 77.26(13) 2 1_655
O8 Ho2 O12 83.90(15) 2_455 .
O9 Ho2 O12 89.60(13) 2 .
O10 Ho2 O12 128.03(15) 1_655 .
O8 Ho2 O7 89.26(14) 2_455 .
O9 Ho2 O7 124.48(12) 2 .
O10 Ho2 O7 80.86(14) 1_655 .
O12 Ho2 O7 141.73(13) . .
O8 Ho2 O11 128.85(13) 2_455 .
O9 Ho2 O11 78.30(13) 2 .
O10 Ho2 O11 74.43(14) 1_655 .
O12 Ho2 O11 53.63(14) . .
O7 Ho2 O11 141.47(14) . .
O8 Ho2 N3 139.59(15) 2_455 .
O9 Ho2 N3 145.56(16) 2 .
O10 Ho2 N3 77.78(15) 1_655 .
O12 Ho2 N3 87.39(14) . .
O7 Ho2 N3 73.83(14) . .
O11 Ho2 N3 72.38(15) . .
O8 Ho2 O9 71.71(13) 2_455 .
O9 Ho2 O9 72.41(14) 2 .
O10 Ho2 O9 68.79(14) 1_655 .
O12 Ho2 O9 152.76(14) . .
O7 Ho2 O9 52.11(11) . .
O11 Ho2 O9 136.87(13) . .
N3 Ho2 O9 119.04(14) . .
O8 Ho2 N4 75.82(15) 2_455 .
O9 Ho2 N4 146.30(16) 2 .
O10 Ho2 N4 136.17(14) 1_655 .
O12 Ho2 N4 72.74(14) . .
O7 Ho2 N4 69.08(14) . .
O11 Ho2 N4 110.65(14) . .
N3 Ho2 N4 63.92(17) . .
O9 Ho2 N4 111.33(14) . .
O8 Ho2 C1 106.98(16) 2_455 .
O9 Ho2 C1 82.97(14) 2 .
O10 Ho2 C1 101.06(17) 1_655 .
O12 Ho2 C1 26.98(16) . .
O7 Ho2 C1 151.67(14) . .
O11 Ho2 C1 26.65(16) . .
N3 Ho2 C1 78.94(16) . .
O9 Ho2 C1 154.79(14) . .
N4 Ho2 C1 92.10(17) . .
O8 Ho2 C6 80.30(16) 2_455 .
O9 Ho2 C6 98.70(15) 2 .
O10 Ho2 C6 72.51(16) 1_655 .
O12 Ho2 C6 159.31(16) . .
O7 Ho2 C6 25.78(12) . .
O11 Ho2 C6 146.62(16) . .
N3 Ho2 C6 96.02(16) . .
O9 Ho2 C6 26.35(12) . .
N4 Ho2 C6 90.40(15) . .
C1 Ho2 C6 172.68(18) . .
O8 Ho2 Ho2 68.45(9) 2_455 2
O9 Ho2 Ho2 38.15(9) 2 2
O10 Ho2 Ho2 68.61(9) 1_655 2
O12 Ho2 Ho2 124.90(9) . 2
O7 Ho2 Ho2 86.35(8) . 2
O11 Ho2 Ho2 110.69(9) . 2
N3 Ho2 Ho2 143.28(11) . 2
O9 Ho2 Ho2 34.25(8) . 2
N4 Ho2 Ho2 136.63(12) . 2
C1 Ho2 Ho2 120.94(11) . 2
C6 Ho2 Ho2 60.56(11) . 2
O11 C1 O12 121.5(6) . .
O11 C1 C7 118.5(6) . .
O12 C1 C7 119.9(6) . .
O11 C1 Ho2 62.3(3) . .
O12 C1 Ho2 59.3(3) . .
C7 C1 Ho2 177.6(4) . .
O10 C2 O8 125.4(6) . .
O10 C2 C9 118.1(5) . .
O8 C2 C9 116.4(5) . .
N4 C3 C31 125.1(6) . .
N4 C3 H3A 117.5 . .
C31 C3 H3A 117.5 . .
O2 C4 O1 120.2(5) . .
O2 C4 C16 120.7(5) . .
O1 C4 C16 119.0(6) . .
O2 C4 Ho1 51.2(3) . .
O1 C4 Ho1 69.2(3) . .
C16 C4 Ho1 168.8(4) . .
O4 C5 O3 125.7(6) . .
O4 C5 C10 118.1(5) . .
O3 C5 C10 116.3(6) . .
O7 C6 O9 120.6(5) . .
O7 C6 C19 121.6(5) . .
O9 C6 C19 117.7(5) . .
O7 C6 Ho2 58.0(3) . .
O9 C6 Ho2 62.7(3) . .
C19 C6 Ho2 174.3(5) . .
C1 C7 C11 114.8(5) . .
C1 C7 H7A 108.6 . .
C11 C7 H7A 108.6 . .
C1 C7 H7B 108.6 . .
C11 C7 H7B 108.6 . .
H7A C7 H7B 107.5 . .
N2 C8 C17 122.2(7) . .
N2 C8 C14 118.0(6) . .
C17 C8 C14 119.8(6) . .
C2 C9 C11 116.8(5) . .
C2 C9 H9A 108.1 . .
C11 C9 H9A 108.1 . .
C2 C9 H9B 108.1 . .
C11 C9 H9B 108.1 . .
H9A C9 H9B 107.3 . .
C25 C10 C5 111.8(5) . .
C25 C10 H10A 109.3 . .
C5 C10 H10A 109.3 . .
C25 C10 H10B 109.3 . .
C5 C10 H10B 109.3 . .
H10A C10 H10B 107.9 . .
C9 C11 C7 111.8(5) . .
C9 C11 H11A 109.2 . .
C7 C11 H11A 109.2 . .
C9 C11 H11B 109.2 . .
C7 C11 H11B 109.2 . .
H11A C11 H11B 107.9 . .
C27 C12 C20 117.5(7) . .
C27 C12 H12A 121.2 . .
C20 C12 H12A 121.2 . .
C18 C13 C19 113.6(5) . .
C18 C13 H13A 108.8 . .
C19 C13 H13A 108.8 . .
C18 C13 H13B 108.8 . .
C19 C13 H13B 108.8 . .
H13A C13 H13B 107.7 . .
N1 C14 C15 122.5(7) . .
N1 C14 C8 117.5(6) . .
C15 C14 C8 120.0(6) . .
C33 C15 C14 117.5(6) . .
C33 C15 C28 124.1(7) . .
C14 C15 C28 118.4(7) . .
C4 C16 C25 109.6(5) . .
C4 C16 H16A 109.7 . .
C25 C16 H16A 109.7 . .
C4 C16 H16B 109.7 . .
C25 C16 H16B 109.7 . .
H16A C16 H16B 108.2 . .
C27 C17 C8 117.9(7) . .
C27 C17 C23 123.8(7) . .
C8 C17 C23 118.2(7) . .
C21 C18 C13 113.3(5) . .
C21 C18 H18A 108.9 . .
C13 C18 H18A 108.9 . .
C21 C18 H18B 108.9 . .
C13 C18 H18B 108.9 . .
H18A C18 H18B 107.7 . .
C6 C19 C13 115.1(5) . .
C6 C19 H19A 108.5 . .
C13 C19 H19A 108.5 . .
C6 C19 H19B 108.5 . .
C13 C19 H19B 108.5 . .
H19A C19 H19B 107.5 . .
N2 C20 C12 124.9(7) . .
N2 C20 H20A 117.6 . .
C12 C20 H20A 117.6 . .
O6 C21 O5 121.3(6) . .
O6 C21 C18 119.8(6) . .
O5 C21 C18 118.9(6) . .
O6 C21 Ho1 61.6(3) . .
O5 C21 Ho1 60.0(3) . .
C18 C21 Ho1 173.5(4) . .
N1 C22 C29 125.5(7) . .
N1 C22 H22A 117.2 . .
C29 C22 H22A 117.2 . .
C28 C23 C17 121.6(7) . .
C28 C23 H23A 119.2 . .
C17 C23 H23A 119.2 . .
N3 C24 C39 121.3(7) . .
N3 C24 C26 119.2(6) . .
C39 C24 C26 119.4(6) . .
C16 C25 C10 116.2(5) . .
C16 C25 H25A 108.2 . .
C10 C25 H25A 108.2 . .
C16 C25 H25B 108.2 . .
C10 C25 H25B 108.2 . .
H25A C25 H25B 107.4 . .
N4 C26 C34 122.8(7) . .
N4 C26 C24 116.6(6) . .
C34 C26 C24 120.4(6) . .
C12 C27 C17 120.4(7) . .
C12 C27 H27A 119.8 . .
C17 C27 H27A 119.8 . .
C23 C28 C15 121.9(7) . .
C23 C28 H28A 119.0 . .
C15 C28 H28A 119.0 . .
C33 C29 C22 117.6(7) . .
C33 C29 H29A 121.2 . .
C22 C29 H29A 121.2 . .
N3 C30 C32 123.7(7) . .
N3 C30 H30A 118.2 . .
C32 C30 H30A 118.2 . .
C36 C31 C3 116.5(7) . .
C36 C31 H31A 121.7 . .
C3 C31 H31A 121.7 . .
C38 C32 C30 118.4(8) . .
C38 C32 H32A 120.8 . .
C30 C32 H32A 120.8 . .
C29 C33 C15 120.2(7) . .
C29 C33 H33A 119.9 . .
C15 C33 H33A 119.9 . .
C36 C34 C26 117.3(6) . .
C36 C34 C37 124.9(7) . .
C26 C34 C37 117.8(7) . .
C37 C35 C39 120.9(7) . .
C37 C35 H35A 119.6 . .
C39 C35 H35A 119.6 . .
C31 C36 C34 121.7(7) . .
C31 C36 H36A 119.1 . .
C34 C36 H36A 119.1 . .
C35 C37 C34 122.2(7) . .
C35 C37 H37A 118.9 . .
C34 C37 H37A 118.9 . .
C32 C38 C39 121.1(7) . .
C32 C38 H38A 119.4 . .
C39 C38 H38A 119.4 . .
C38 C39 C24 117.0(7) . .
C38 C39 C35 124.0(7) . .
C24 C39 C35 119.0(8) . .
C22 N1 C14 116.6(6) . .
C22 N1 Ho1 124.1(4) . .
C14 N1 Ho1 119.2(4) . .
C20 N2 C8 116.9(6) . .
C20 N2 Ho1 120.5(4) . .
C8 N2 Ho1 122.6(4) . .
C30 N3 C24 118.5(5) . .
C30 N3 Ho2 121.8(4) . .
C24 N3 Ho2 119.3(4) . .
C3 N4 C26 116.5(6) . .
C3 N4 Ho2 124.2(4) . .
C26 N4 Ho2 119.2(5) . .
C4 O1 Ho1 165.4(4) . 2_566
C4 O1 Ho1 85.4(3) . .
Ho1 O1 Ho1 103.88(14) 2_566 .
C4 O2 Ho1 105.0(4) . .
C5 O3 Ho1 138.1(4) . 1_455
C5 O4 Ho1 139.0(4) . 2_466
C21 O5 Ho1 92.6(3) . .
C21 O6 Ho1 91.4(4) . .
C6 O7 Ho2 96.3(3) . .
C2 O8 Ho2 132.7(4) . 2_455
C6 O9 Ho2 161.1(4) . 2
C6 O9 Ho2 90.9(3) . .
Ho2 O9 Ho2 107.59(14) 2 .
C2 O10 Ho2 135.9(4) . 1_455
C1 O11 Ho2 91.1(4) . .
C1 O12 Ho2 93.8(4) . .

loop_
_geom_bond_atom_site_label_1
_geom_bond_atom_site_label_2
_geom_bond_distance
_geom_bond_site_symmetry_2
Ho1 O1 2.270(4) 2_566
Ho1 O4 2.309(4) 2_466
Ho1 O3 2.331(4) 1_655
Ho1 O5 2.386(4) .
Ho1 O2 2.404(4) .
Ho1 O6 2.423(4) .
Ho1 N2 2.561(5) .
Ho1 N1 2.650(5) .
Ho1 C21 2.753(6) .
Ho1 O1 2.793(4) .
Ho1 C4 2.978(6) .
Ho2 O8 2.309(4) 2_455
Ho2 O9 2.315(3) 2
Ho2 O10 2.316(4) 1_655
Ho2 O12 2.394(4) .
Ho2 O7 2.438(4) .
Ho2 O11 2.461(4) .
Ho2 N3 2.538(5) .
Ho2 O9 2.541(4) .
Ho2 N4 2.584(5) .
Ho2 C1 2.779(6) .
Ho2 C6 2.859(6) .
Ho2 Ho2 3.9214(5) 2
C1 O11 1.247(7) .
C1 O12 1.264(7) .
C1 C7 1.516(8) .
C2 O10 1.259(6) .
C2 O8 1.270(6) .
C2 C9 1.491(8) .
C3 N4 1.319(8) .
C3 C31 1.401(8) .
C3 H3A 0.9300 .
C4 O2 1.242(6) .
C4 O1 1.282(6) .
C4 C16 1.501(7) .
C5 O4 1.253(7) .
C5 O3 1.264(6) .
C5 C10 1.529(8) .
C6 O7 1.251(6) .
C6 O9 1.269(6) .
C6 C19 1.502(7) .
C7 C11 1.535(8) .
C7 H7A 0.9700 .
C7 H7B 0.9700 .
C8 N2 1.361(7) .
C8 C17 1.415(8) .
C8 C14 1.433(9) .
C9 C11 1.511(7) .
C9 H9A 0.9700 .
C9 H9B 0.9700 .
C10 C25 1.514(7) .
C10 H10A 0.9700 .
C10 H10B 0.9700 .
C11 H11A 0.9700 .
C11 H11B 0.9700 .
C12 C27 1.370(9) .
C12 C20 1.394(8) .
C12 H12A 0.9300 .
C13 C18 1.515(8) .
C13 C19 1.519(7) .
C13 H13A 0.9700 .
C13 H13B 0.9700 .
C14 N1 1.371(7) .
C14 C15 1.403(8) .
C15 C33 1.398(9) .
C15 C28 1.436(9) .
C16 C25 1.511(8) .
C16 H16A 0.9700 .
C16 H16B 0.9700 .
C17 C27 1.377(9) .
C17 C23 1.435(9) .
C18 C21 1.508(8) .
C18 H18A 0.9700 .
C18 H18B 0.9700 .
C19 H19A 0.9700 .
C19 H19B 0.9700 .
C20 N2 1.320(8) .
C20 H20A 0.9300 .
C21 O6 1.251(7) .
C21 O5 1.267(7) .
C22 N1 1.320(8) .
C22 C29 1.382(8) .
C22 H22A 0.9300 .
C23 C28 1.325(10) .
C23 H23A 0.9300 .
C24 N3 1.371(7) .
C24 C39 1.418(8) .
C24 C26 1.427(9) .
C25 H25A 0.9700 .
C25 H25B 0.9700 .
C26 N4 1.373(7) .
C26 C34 1.399(8) .
C27 H27A 0.9300 .
C28 H28A 0.9300 .
C29 C33 1.371(9) .
C29 H29A 0.9300 .
C30 N3 1.323(8) .
C30 C32 1.392(8) .
C30 H30A 0.9300 .
C31 C36 1.367(9) .
C31 H31A 0.9300 .
C32 C38 1.351(9) .
C32 H32A 0.9300 .
C33 H33A 0.9300 .
C34 C36 1.376(10) .
C34 C37 1.438(9) .
C35 C37 1.338(11) .
C35 C39 1.422(10) .
C35 H35A 0.9300 .
C36 H36A 0.9300 .
C37 H37A 0.9300 .
C38 C39 1.405(10) .
C38 H38A 0.9300 .
O1 Ho1 2.270(4) 2_566
O3 Ho1 2.331(4) 1_455
O4 Ho1 2.309(4) 2_466
O8 Ho2 2.309(4) 2_455
O9 Ho2 2.315(3) 2
O10 Ho2 2.316(4) 1_455
